data_4088556
loop_
_publ_author_name
'Zhang, Fanjun'
'Jia, Jiong'
'Dong, Shuli'
'Wang, Wenguang'
'Tung, Chen-Ho'

_publ_section_title
;
 Hydride Transfer from Iron(II) Hydride Compounds to NAD(P)+ Analogues
;
_journal_issue 8
_journal_name_full Organometallics
_journal_page_first 1151
_journal_paper_doi 10.1021/acs.organomet.6b00179
_journal_volume 35
_journal_year 2016
_chemical_formula_moiety 'C37 Fe N P2, B F4'
_chemical_formula_sum 'C37 B F4 Fe N P2'
_chemical_formula_weight 663.03
_space_group_crystal_system orthorhombic
_space_group_IT_number 61
_space_group_name_Hall '-P 2bc 2ac'
_space_group_name_H-M_alt 'P c a b'
_symmetry_Int_Tables_number 61
_audit_creation_date 2015-10-26
_audit_creation_method
;
Olex2 1.2
(compiled 2015.01.26 svn.r3150 for OlexSys, GUI svn.r4998)
;
_cell_angle_alpha 90
_cell_angle_beta 90
_cell_angle_gamma 90
_cell_formula_units_Z 8
_cell_length_a 17.240(2)
_cell_length_b 17.913(2)
_cell_length_c 24.442(3)
_cell_measurement_reflns_used 9848
_cell_measurement_temperature 173(2)
_cell_measurement_theta_max 27.526
_cell_measurement_theta_min 2.506
_cell_volume 7548.2(15)
_computing_molecular_graphics 'Olex2 (Dolomanov et al., 2009)'
_computing_publication_material 'Olex2 (Dolomanov et al., 2009)'
_computing_structure_refinement 'olex2.refine (Bourhis et al., 2015)'
_diffrn_ambient_temperature 173.15
_diffrn_measured_fraction_theta_full 0.9991
_diffrn_measured_fraction_theta_max 0.9991
_diffrn_measurement_device_type 'Bruker APEXII'
_diffrn_radiation_type synchrotron
_diffrn_radiation_wavelength 0.71
_diffrn_reflns_av_R_equivalents 0.0495
_diffrn_reflns_av_unetI/netI 0.0433
_diffrn_reflns_limit_h_max 20
_diffrn_reflns_limit_h_min -19
_diffrn_reflns_limit_k_max 21
_diffrn_reflns_limit_k_min -20
_diffrn_reflns_limit_l_max 28
_diffrn_reflns_limit_l_min -29
_diffrn_reflns_number 31042
_diffrn_reflns_theta_full 24.9992
_diffrn_reflns_theta_max 25.00
_diffrn_reflns_theta_min 2.50
_exptl_absorpt_coefficient_mu 0.525
_exptl_crystal_density_diffrn 1.1668
_exptl_crystal_description block
_exptl_crystal_F_000 2613.8047
_exptl_crystal_size_max 0.1
_exptl_crystal_size_mid 0.09
_exptl_crystal_size_min 0.09
_refine_diff_density_max 0.7901
_refine_diff_density_min -0.5905
_refine_diff_density_rms 0.1116
_refine_ls_d_res_high 0.8400
_refine_ls_d_res_low 8.1291
_refine_ls_goodness_of_fit_ref 1.6066
_refine_ls_hydrogen_treatment undef
_refine_ls_matrix_type full
_refine_ls_number_constraints 0
_refine_ls_number_parameters 414
_refine_ls_number_reflns 6671
_refine_ls_number_restraints 0
_refine_ls_restrained_S_all 1.6066
_refine_ls_R_factor_all 0.0755
_refine_ls_R_factor_gt 0.0639
_refine_ls_shift/su_max 0.0008
_refine_ls_shift/su_mean 0.0001
_refine_ls_structure_factor_coef Fsqd
_refine_ls_weighting_details 'w=1/[\s^2^(Fo^2^)+(0.0499P)^2^+6.2137P] where P=(Fo^2^+2Fc^2^)/3'
_refine_ls_weighting_scheme calc
_refine_ls_wR_factor_gt 0.1701
_refine_ls_wR_factor_ref 0.1749
_reflns_Friedel_coverage 0.0
_reflns_limit_h_max 20
_reflns_limit_h_min 0
_reflns_limit_k_max 21
_reflns_limit_k_min 0
_reflns_limit_l_max 0
_reflns_limit_l_min -29
_reflns_number_gt 5378
_reflns_number_total 6671
_reflns_threshold_expression I>=2u(I)
_cod_data_source_file om6b00179_si_002.cif
_cod_data_source_block '[3(NCMe)]PF6'
_cod_original_cell_volume 7548.2(16)
_cod_original_sg_symbol_Hall '-P 2ac 2ab (z,y,-x)'
_cod_original_formula_sum 'B C37 F4 Fe N P2'
_cod_database_code 4088556
_olex2_refinement_description
;
;
_olex2_submission_special_instructions 'No special instructions were received'

loop_
_space_group_symop_id
_space_group_symop_operation_xyz
1 x,y,z
2 x+1/2,-y,-z+1/2
3 -x+1/2,y+1/2,-z
4 -x,-y+1/2,z+1/2
5 -x,-y,-z
6 -x-1/2,y,z-1/2
7 x-1/2,-y-1/2,z
8 x,y-1/2,-z-1/2

loop_
_atom_site_label
_atom_site_type_symbol
_atom_site_fract_x
_atom_site_fract_y
_atom_site_fract_z
_atom_site_U_iso_or_equiv
_atom_site_adp_type
_atom_site_occupancy
Fe1 Fe 0.56047(3) 0.84465(3) 0.35575(2) 0.02442(18) Uani 1.000000
P1 P 0.44073(6) 0.88136(6) 0.37572(4) 0.0265(2) Uani 1.000000
P2 P 0.48383(6) 0.78480(5) 0.29710(4) 0.0243(2) Uani 1.000000
N1 N 0.56969(18) 0.91919(18) 0.30100(13) 0.0268(7) Uani 1.000000
C1 C 0.5993(2) 0.7844(2) 0.42405(16) 0.0332(9) Uani 1.000000
C2 C 0.6179(2) 0.8615(2) 0.43055(16) 0.0343(9) Uani 1.000000
C3 C 0.6672(2) 0.8831(2) 0.38773(16) 0.0316(9) Uani 1.000000
C4 C 0.6793(2) 0.8196(2) 0.35309(16) 0.0304(9) Uani 1.000000
C5 C 0.6383(2) 0.7588(2) 0.37646(17) 0.0328(9) Uani 1.000000
C6 C 0.5588(3) 0.7372(3) 0.46704(19) 0.0508(13) Uani 1.000000
C7 C 0.5960(3) 0.9098(3) 0.47907(18) 0.0538(13) Uani 1.000000
C8 C 0.7035(3) 0.9586(3) 0.3802(2) 0.0472(12) Uani 1.000000
C9 C 0.7319(2) 0.8192(3) 0.30356(18) 0.0432(11) Uani 1.000000
C10 C 0.6437(3) 0.6792(3) 0.3561(2) 0.0479(12) Uani 1.000000
C11 C 0.3977(2) 0.8441(2) 0.31202(15) 0.0297(9) Uani 1.000000
C12 C 0.5011(2) 0.7946(2) 0.22363(15) 0.0277(8) Uani 1.000000
C13 C 0.5754(3) 0.7801(3) 0.20388(17) 0.0388(10) Uani 1.000000
C14 C 0.5909(3) 0.7897(3) 0.14794(19) 0.0501(12) Uani 1.000000
C15 C 0.5335(3) 0.8148(3) 0.11300(18) 0.0490(12) Uani 1.000000
C16 C 0.4600(3) 0.8284(3) 0.13277(18) 0.0503(13) Uani 1.000000
C17 C 0.4430(3) 0.8185(3) 0.18827(17) 0.0387(10) Uani 1.000000
C18 C 0.4526(2) 0.6880(2) 0.30530(15) 0.0257(8) Uani 1.000000
C19 C 0.4331(3) 0.6439(2) 0.26072(18) 0.0388(10) Uani 1.000000
C20 C 0.4073(3) 0.5706(3) 0.2684(2) 0.0475(12) Uani 1.000000
C21 C 0.4007(3) 0.5410(3) 0.3206(2) 0.0446(11) Uani 1.000000
C22 C 0.4206(3) 0.5855(3) 0.36572(19) 0.0422(11) Uani 1.000000
C23 C 0.4460(2) 0.6589(2) 0.35783(17) 0.0361(10) Uani 1.000000
C24 C 0.3821(2) 0.8447(2) 0.43226(15) 0.0289(9) Uani 1.000000
C25 C 0.3878(3) 0.8800(2) 0.48348(17) 0.0385(10) Uani 1.000000
C26 C 0.3469(3) 0.8532(3) 0.52820(18) 0.0448(11) Uani 1.000000
C27 C 0.2984(3) 0.7916(3) 0.52199(17) 0.0451(11) Uani 1.000000
C28 C 0.2920(3) 0.7571(3) 0.47205(19) 0.0476(12) Uani 1.000000
C29 C 0.3340(2) 0.7830(3) 0.42720(17) 0.0376(10) Uani 1.000000
C30 C 0.4139(3) 0.9807(2) 0.37709(16) 0.0336(9) Uani 1.000000
C31 C 0.4715(3) 1.0349(2) 0.38067(15) 0.0378(10) Uani 1.000000
C32 C 0.4511(3) 1.1107(3) 0.38027(18) 0.0472(12) Uani 1.000000
C33 C 0.3742(4) 1.1308(3) 0.3762(2) 0.0547(14) Uani 1.000000
C34 C 0.3166(3) 1.0771(3) 0.3719(2) 0.0585(14) Uani 1.000000
C35 C 0.3363(3) 1.0016(3) 0.3731(2) 0.0475(12) Uani 1.000000
C36 C 0.5842(2) 0.9603(2) 0.26712(17) 0.0346(9) Uani 1.000000
C37 C 0.6053(3) 1.0119(3) 0.2229(2) 0.0658(17) Uani 1.000000
F1 F 0.2786(2) 0.38583(19) 0.36334(14) 0.0708(9) Uani 1.000000
F2 F 0.2646(2) 0.4069(3) 0.27570(16) 0.1184(17) Uani 1.000000
F3 F 0.15941(17) 0.37951(18) 0.32696(15) 0.0734(10) Uani 1.000000
F4 F 0.2497(2) 0.2912(2) 0.3096(3) 0.170(3) Uani 1.000000
B4 B 0.2373(4) 0.3641(4) 0.3184(3) 0.0614(18) Uani 1.000000

loop_
_atom_site_aniso_label
_atom_site_aniso_U_11
_atom_site_aniso_U_22
_atom_site_aniso_U_33
_atom_site_aniso_U_12
_atom_site_aniso_U_13
_atom_site_aniso_U_23
Fe1 0.0296(3) 0.0224(3) 0.0212(3) -0.0002(2) -0.0016(2) 0.0013(2)
P1 0.0338(6) 0.0240(5) 0.0218(5) 0.0017(4) 0.0016(4) -0.0005(4)
P2 0.0284(5) 0.0250(5) 0.0194(5) 0.0012(4) 0.0001(4) -0.0002(4)
N1 0.0304(17) 0.0263(17) 0.0235(16) -0.0011(14) -0.0017(13) 0.0011(14)
C1 0.035(2) 0.035(2) 0.029(2) -0.0002(19) -0.0085(17) 0.0075(17)
C2 0.038(2) 0.039(2) 0.025(2) 0.0003(19) -0.0088(17) 0.0007(17)
C3 0.033(2) 0.029(2) 0.032(2) -0.0015(18) -0.0113(17) 0.0028(17)
C4 0.030(2) 0.030(2) 0.031(2) 0.0013(17) -0.0058(16) 0.0013(17)
C5 0.034(2) 0.028(2) 0.037(2) 0.0018(18) -0.0117(18) 0.0019(17)
C6 0.057(3) 0.059(3) 0.037(2) -0.009(2) -0.008(2) 0.027(2)
C7 0.067(3) 0.064(3) 0.030(2) 0.003(3) -0.005(2) -0.018(2)
C8 0.049(3) 0.035(2) 0.058(3) -0.013(2) -0.008(2) 0.002(2)
C9 0.031(2) 0.059(3) 0.040(2) 0.004(2) 0.0025(19) -0.000(2)
C10 0.043(3) 0.027(2) 0.073(3) 0.005(2) -0.012(2) -0.004(2)
C11 0.032(2) 0.037(2) 0.0193(18) 0.0084(18) -0.0018(15) -0.0034(16)
C12 0.037(2) 0.024(2) 0.0224(18) -0.0007(17) 0.0011(16) -0.0021(15)
C13 0.042(2) 0.045(3) 0.030(2) -0.002(2) 0.0100(18) -0.0084(19)
C14 0.054(3) 0.057(3) 0.039(3) -0.006(3) 0.015(2) -0.009(2)
C15 0.072(3) 0.047(3) 0.028(2) -0.002(3) 0.010(2) 0.002(2)
C16 0.074(3) 0.052(3) 0.026(2) 0.012(3) 0.000(2) 0.002(2)
C17 0.049(3) 0.042(3) 0.025(2) 0.008(2) -0.0007(18) 0.0020(18)
C18 0.0241(19) 0.025(2) 0.028(2) 0.0023(16) -0.0019(15) 0.0008(16)
C19 0.051(3) 0.029(2) 0.036(2) -0.003(2) 0.004(2) -0.0060(18)
C20 0.058(3) 0.034(3) 0.050(3) -0.007(2) 0.005(2) -0.010(2)
C21 0.039(2) 0.036(3) 0.059(3) -0.001(2) 0.002(2) 0.003(2)
C22 0.040(2) 0.037(3) 0.049(3) -0.003(2) -0.001(2) 0.012(2)
C23 0.035(2) 0.041(3) 0.032(2) -0.0037(19) -0.0021(17) 0.0083(19)
C24 0.033(2) 0.028(2) 0.0254(19) 0.0050(17) 0.0007(16) -0.0002(16)
C25 0.052(3) 0.036(2) 0.027(2) 0.002(2) 0.0063(19) -0.0031(18)
C26 0.055(3) 0.049(3) 0.030(2) 0.001(2) 0.005(2) -0.001(2)
C27 0.046(3) 0.059(3) 0.030(2) -0.003(2) 0.0028(19) 0.012(2)
C28 0.045(3) 0.063(3) 0.034(2) -0.019(2) -0.003(2) 0.007(2)
C29 0.037(2) 0.045(3) 0.031(2) -0.008(2) -0.0045(18) 0.0030(19)
C30 0.047(2) 0.030(2) 0.024(2) 0.0042(19) 0.0061(18) 0.0030(16)
C31 0.066(3) 0.027(2) 0.0208(19) -0.003(2) 0.0037(19) -0.0002(16)
C32 0.081(4) 0.034(3) 0.026(2) 0.005(2) 0.007(2) 0.0006(18)
C33 0.092(4) 0.034(3) 0.038(3) 0.011(3) 0.019(3) 0.007(2)
C34 0.075(4) 0.042(3) 0.059(3) 0.023(3) 0.018(3) 0.008(2)
C35 0.052(3) 0.040(3) 0.051(3) 0.018(2) 0.010(2) 0.009(2)
C36 0.032(2) 0.034(2) 0.038(2) -0.0004(19) -0.0028(18) 0.006(2)
C37 0.062(3) 0.080(4) 0.056(3) -0.012(3) -0.000(3) 0.049(3)
F1 0.067(2) 0.072(2) 0.073(2) 0.0150(18) 0.0029(17) -0.0104(17)
F2 0.068(2) 0.224(6) 0.063(2) 0.021(3) 0.0206(19) 0.018(3)
F3 0.0426(16) 0.068(2) 0.109(3) -0.0037(15) 0.0194(17) -0.0309(19)
F4 0.057(2) 0.088(3) 0.367(9) -0.013(2) 0.035(4) -0.128(4)
B4 0.041(3) 0.059(4) 0.084(5) -0.008(3) 0.019(3) -0.032(4)

loop_
_atom_type_symbol
_atom_type_scat_dispersion_real
_atom_type_scat_dispersion_imag
_atom_type_scat_Cromer_Mann_a1
_atom_type_scat_Cromer_Mann_a2
_atom_type_scat_Cromer_Mann_a3
_atom_type_scat_Cromer_Mann_a4
_atom_type_scat_Cromer_Mann_b1
_atom_type_scat_Cromer_Mann_b2
_atom_type_scat_Cromer_Mann_b3
_atom_type_scat_Cromer_Mann_b4
_atom_type_scat_Cromer_Mann_c
_atom_type_scat_source
_atom_type_scat_dispersion_source
C 0.00346 0.00161 2.31000 1.02000 1.58860 0.86500 20.84390 10.20750 0.56870 51.65120 0.215599998832 'International Tables Volume C Table 6.1.1.4 (pp. 500-502)' 'Henke, Gullikson and Davis, At. Data and Nucl. Data Tables, 1993, 54, 2'
B 0.00141 0.00067 2.05450 1.33260 1.09790 0.70680 23.21850 1.02100 60.34980 0.14030 -0.193200007081 'International Tables Volume C Table 6.1.1.4 (pp. 500-502)' 'Henke, Gullikson and Davis, At. Data and Nucl. Data Tables, 1993, 54, 2'
F 0.01790 0.01031 3.53920 2.64120 1.51700 1.02430 10.28250 4.29440 0.26150 26.14760 0.277599990368 'International Tables Volume C Table 6.1.1.4 (pp. 500-502)' 'Henke, Gullikson and Davis, At. Data and Nucl. Data Tables, 1993, 54, 2'
N 0.00652 0.00322 12.21260 3.13220 2.01250 1.16630 0.00570 9.89330 28.99750 0.58260 -11.5290002823 'International Tables Volume C Table 6.1.1.4 (pp. 500-502)' 'Henke, Gullikson and Davis, At. Data and Nucl. Data Tables, 1993, 54, 2'
P 0.10417 0.09652 6.43450 4.17910 1.78000 1.49080 1.90670 27.15700 0.52600 68.16450 1.11489999294 'International Tables Volume C Table 6.1.1.4 (pp. 500-502)' 'Henke, Gullikson and Davis, At. Data and Nucl. Data Tables, 1993, 54, 2'
Fe 0.35804 0.84774 11.76950 7.35730 3.52220 2.30450 4.76110 0.30720 15.35350 76.88050 1.03690004349 'International Tables Volume C Table 6.1.1.4 (pp. 500-502)' 'Henke, Gullikson and Davis, At. Data and Nucl. Data Tables, 1993, 54, 2'

loop_
_geom_angle_atom_site_label_1
_geom_angle_atom_site_label_2
_geom_angle_atom_site_label_3
_geom_angle
P2 Fe1 P1 74.47(4)
N1 Fe1 P1 91.41(10)
N1 Fe1 P2 86.24(10)
C1 Fe1 P1 105.92(12)
C1 Fe1 P2 117.04(12)
C1 Fe1 N1 153.72(15)
C2 Fe1 P1 101.76(12)
C2 Fe1 P2 155.49(12)
C2 Fe1 N1 118.23(15)
C2 Fe1 C1 39.74(16)
C3 Fe1 P1 129.16(12)
C3 Fe1 P2 155.75(12)
C3 Fe1 N1 87.64(14)
C3 Fe1 C1 66.12(16)
C3 Fe1 C2 38.88(16)
C4 Fe1 P1 167.87(11)
C4 Fe1 P2 117.18(11)
C4 Fe1 N1 92.69(15)
C4 Fe1 C1 66.59(16)
C4 Fe1 C2 66.29(16)
C4 Fe1 C3 39.76(16)
C5 Fe1 P1 139.18(12)
C5 Fe1 P2 100.48(11)
C5 Fe1 N1 129.14(15)
C5 Fe1 C1 39.49(16)
C5 Fe1 C2 66.12(16)
C5 Fe1 C3 66.01(15)
C5 Fe1 C4 39.46(16)
P2 P1 Fe1 52.83(3)
C11 P1 Fe1 94.64(13)
C11 P1 P2 43.72(12)
C24 P1 Fe1 124.89(13)
C24 P1 P2 117.43(13)
C24 P1 C11 106.54(18)
C30 P1 Fe1 121.60(14)
C30 P1 P2 134.80(13)
C30 P1 C11 105.29(18)
C30 P1 C24 101.19(18)
P1 P2 Fe1 52.70(3)
C11 P2 Fe1 94.15(13)
C11 P2 P1 43.35(12)
C12 P2 Fe1 119.33(13)
C12 P2 P1 133.20(13)
C12 P2 C11 105.48(17)
C18 P2 Fe1 124.18(12)
C18 P2 P1 116.78(13)
C18 P2 C11 106.58(18)
C18 P2 C12 104.30(17)
C36 N1 Fe1 171.4(3)
C2 C1 Fe1 70.2(2)
C5 C1 Fe1 70.4(2)
C5 C1 C2 107.3(4)
C6 C1 Fe1 133.6(3)
C6 C1 C2 124.4(4)
C6 C1 C5 127.2(4)
C1 C2 Fe1 70.0(2)
C3 C2 Fe1 71.1(2)
C3 C2 C1 108.6(4)
C7 C2 Fe1 130.2(3)
C7 C2 C1 125.8(4)
C7 C2 C3 125.3(4)
C2 C3 Fe1 70.0(2)
C4 C3 Fe1 69.5(2)
C4 C3 C2 108.1(4)
C8 C3 Fe1 127.6(3)
C8 C3 C2 126.2(4)
C8 C3 C4 125.6(4)
C3 C4 Fe1 70.7(2)
C5 C4 Fe1 70.4(2)
C5 C4 C3 107.4(3)
C9 C4 Fe1 127.7(3)
C9 C4 C3 124.3(4)
C9 C4 C5 128.2(4)
C1 C5 Fe1 70.1(2)
C4 C5 Fe1 70.1(2)
C4 C5 C1 108.6(4)
C10 C5 Fe1 130.5(3)
C10 C5 C1 127.1(4)
C10 C5 C4 124.1(4)
P2 C11 P1 92.93(18)
C13 C12 P2 118.1(3)
C17 C12 P2 121.6(3)
C17 C12 C13 120.3(4)
C14 C13 C12 119.2(4)
C15 C14 C13 120.4(4)
C16 C15 C14 119.9(4)
C17 C16 C15 120.7(5)
C16 C17 C12 119.4(4)
C19 C18 P2 121.7(3)
C23 C18 P2 118.8(3)
C23 C18 C19 119.5(4)
C20 C19 C18 120.3(4)
C21 C20 C19 120.6(4)
C22 C21 C20 119.0(4)
C23 C22 C21 120.1(4)
C22 C23 C18 120.3(4)
C25 C24 P1 118.2(3)
C29 C24 P1 123.2(3)
C29 C24 C25 118.6(4)
C26 C25 C24 120.8(4)
C27 C26 C25 119.6(4)
C28 C27 C26 120.1(4)
C29 C28 C27 120.5(4)
C28 C29 C24 120.4(4)
C31 C30 P1 119.9(3)
C35 C30 P1 120.0(3)
C35 C30 C31 120.1(4)
C32 C31 C30 119.8(5)
C33 C32 C31 119.6(5)
C34 C33 C32 120.9(5)
C35 C34 C33 119.8(5)
C34 C35 C30 119.8(5)
C37 C36 N1 178.1(5)
F2 B4 F1 105.8(5)
F3 B4 F1 109.1(5)
F3 B4 F2 109.5(6)
F4 B4 F1 108.9(7)
F4 B4 F2 111.4(6)
F4 B4 F3 111.8(5)

loop_
_geom_bond_atom_site_label_1
_geom_bond_atom_site_label_2
_geom_bond_distance
Fe1 P1 2.2209(12)
Fe1 P2 2.2249(11)
Fe1 N1 1.897(3)
Fe1 C1 2.098(4)
Fe1 C2 2.101(4)
Fe1 C3 2.115(4)
Fe1 C4 2.098(4)
Fe1 C5 2.102(4)
P1 P2 2.6902(14)
P1 C11 1.849(4)
P1 C24 1.833(4)
P1 C30 1.838(4)
P2 C11 1.862(4)
P2 C12 1.829(4)
P2 C18 1.827(4)
N1 C36 1.136(5)
C1 C2 1.427(6)
C1 C5 1.419(6)
C1 C6 1.520(6)
C2 C3 1.403(6)
C2 C7 1.516(6)
C3 C4 1.433(6)
C3 C8 1.503(6)
C4 C5 1.418(6)
C4 C9 1.513(6)
C5 C10 1.514(6)
C12 C13 1.395(6)
C12 C17 1.389(6)
C13 C14 1.404(6)
C14 C15 1.382(7)
C15 C16 1.377(7)
C16 C17 1.399(6)
C18 C19 1.386(6)
C18 C23 1.390(5)
C19 C20 1.399(6)
C20 C21 1.386(7)
C21 C22 1.403(7)
C22 C23 1.399(6)
C24 C25 1.406(6)
C24 C29 1.388(6)
C25 C26 1.387(6)
C26 C27 1.391(7)
C27 C28 1.373(7)
C28 C29 1.393(6)
C30 C31 1.392(6)
C30 C35 1.394(6)
C31 C32 1.403(6)
C32 C33 1.378(8)
C33 C34 1.387(8)
C34 C35 1.394(7)
C36 C37 1.467(6)
F1 B4 1.365(8)
F2 B4 1.378(8)
F3 B4 1.387(7)
F4 B4 1.342(7)

loop_
_platon_squeeze_void_nr
_platon_squeeze_void_average_x
_platon_squeeze_void_average_y
_platon_squeeze_void_average_z
_platon_squeeze_void_volume
_platon_squeeze_void_count_electrons
_platon_squeeze_void_content
1 0.000 0.000 0.500 244 55 ' '
2 0.000 0.500 1.000 244 55 ' '
3 0.500 0.500 0.500 244 55 ' '
4 0.500 1.000 0.000 244 55 ' '
